data_7251514
loop_
_publ_author_name
'Churakov, Andrei V.'
'Mikhaylov, Alexey A.'
'Mel'nik, Elena A.'
'Egorov, Pavel A.'
'Lev, Ovadia'
'Medvedev, Alexander G.'
'Prikhodchenko, Petr V.'

_publ_section_title
;
 Peroxosolvates of purine derivatives: structural insights into possible
 H2O2-purine interactions in biological systems
;
_journal_issue 6
_journal_name_full CrystEngComm
_journal_page_first 1115
_journal_page_last 1124
_journal_paper_doi 10.1039/D5CE01073J
_journal_volume 28
_journal_year 2026
_chemical_formula_moiety 'C7 H8 N4 O2, H2 O2'
_chemical_formula_sum 'C7 H10 N4 O4'
_chemical_formula_weight 214.19
_space_group_crystal_system orthorhombic
_space_group_IT_number 61
_space_group_name_Hall '-P 2ac 2ab'
_space_group_name_H-M_alt 'P b c a'
_atom_sites_solution_hydrogens difmap
_atom_sites_solution_primary difmap
_atom_sites_solution_secondary difmap
_audit_creation_method SHELXL-2016/6
_audit_update_record
;
2025-06-01 deposited with the CCDC.	2026-01-06 downloaded from the CCDC.
;
_cell_angle_alpha 90
_cell_angle_beta 90
_cell_angle_gamma 90
_cell_formula_units_Z 8
_cell_length_a 13.6261(3)
_cell_length_b 7.1632(1)
_cell_length_c 18.3896(3)
_cell_measurement_reflns_used 9940
_cell_measurement_temperature 100(2)
_cell_measurement_theta_max 30.482
_cell_measurement_theta_min 3.052
_cell_volume 1794.94(6)
_computing_cell_refinement 'SAINT (Bruker, 2018)'
_computing_data_collection '<i>APEX3</i> (Bruker, 2018)'
_computing_data_reduction 'SAINT (Bruker, 2018)'
_computing_structure_refinement 'SHELXL-2016/6 (Sheldrick, 2016)'
_computing_structure_solution 'SHELXT (Sheldrick, 2016)'
_diffrn_ambient_temperature 100(2)
_diffrn_measured_fraction_theta_full 0.993
_diffrn_measured_fraction_theta_max 0.995
_diffrn_measurement_device_type 'Bruker SMART APEX II'
_diffrn_measurement_method \w
_diffrn_radiation_type MoK\a
_diffrn_radiation_wavelength 0.71073
_diffrn_reflns_av_R_equivalents 0.0234
_diffrn_reflns_av_unetI/netI 0.0131
_diffrn_reflns_Laue_measured_fraction_full 0.993
_diffrn_reflns_Laue_measured_fraction_max 0.995
_diffrn_reflns_limit_h_max 18
_diffrn_reflns_limit_h_min -18
_diffrn_reflns_limit_k_max 9
_diffrn_reflns_limit_k_min -9
_diffrn_reflns_limit_l_max 24
_diffrn_reflns_limit_l_min -25
_diffrn_reflns_number 19915
_diffrn_reflns_point_group_measured_fraction_full 0.993
_diffrn_reflns_point_group_measured_fraction_max 0.995
_diffrn_reflns_theta_full 25.242
_diffrn_reflns_theta_max 28.988
_diffrn_reflns_theta_min 3.399
_exptl_absorpt_coefficient_mu 0.132
_exptl_absorpt_correction_type multi-scan
_exptl_absorpt_process_details 'SADABS (Bruker, 2016)'
_exptl_crystal_colour colourless
_exptl_crystal_density_diffrn 1.585
_exptl_crystal_description parallelepiped
_exptl_crystal_F_000 896
_exptl_crystal_size_max 0.400
_exptl_crystal_size_mid 0.400
_exptl_crystal_size_min 0.350
_exptl_transmission_factor_max 0.9281
_exptl_transmission_factor_min 0.8827
_refine_diff_density_max 0.481
_refine_diff_density_min -0.219
_refine_diff_density_rms 0.047
_refine_ls_extinction_method none
_refine_ls_goodness_of_fit_ref 1.074
_refine_ls_hydrogen_treatment refall
_refine_ls_matrix_type full
_refine_ls_number_parameters 176
_refine_ls_number_reflns 2366
_refine_ls_number_restraints 0
_refine_ls_restrained_S_all 1.074
_refine_ls_R_factor_all 0.0378
_refine_ls_R_factor_gt 0.0355
_refine_ls_shift/su_max 0.001
_refine_ls_shift/su_mean 0.000
_refine_ls_structure_factor_coef Fsqd
_refine_ls_weighting_details 'w=1/[\s^2^(Fo^2^)+(0.0515P)^2^+0.7819P] where P=(Fo^2^+2Fc^2^)/3'
_refine_ls_weighting_scheme calc
_refine_ls_wR_factor_gt 0.0942
_refine_ls_wR_factor_ref 0.0961
_reflns_Friedel_coverage 0.000
_reflns_number_gt 2210
_reflns_number_total 2366
_reflns_threshold_expression 'I > 2\s(I)'
_cod_data_source_file d5ce01073j2.cif
_cod_data_source_block A
_cod_database_code 7251514
_shelx_shelxl_version_number 2016/6
_shelx_space_group_comment
;
The symmetry employed for this shelxl refinement is uniquely defined
by the following loop, which should always be used as a source of
symmetry information in preference to the above space-group names.
They are only intended as comments.
;
_shelx_estimated_absorpt_t_min 0.949
_shelx_estimated_absorpt_t_max 0.955

loop_
_space_group_symop_operation_xyz
'x, y, z'
'-x+1/2, -y, z+1/2'
'-x, y+1/2, -z+1/2'
'x+1/2, -y+1/2, -z'
'-x, -y, -z'
'x-1/2, y, -z-1/2'
'x, -y-1/2, z-1/2'
'-x-1/2, y-1/2, z'

loop_
_atom_site_label
_atom_site_type_symbol
_atom_site_fract_x
_atom_site_fract_y
_atom_site_fract_z
_atom_site_U_iso_or_equiv
_atom_site_adp_type
_atom_site_occupancy
_atom_site_site_symmetry_order
_atom_site_calc_flag
_atom_site_refinement_flags_posn
_atom_site_refinement_flags_adp
_atom_site_refinement_flags_occupancy
_atom_site_disorder_assembly
_atom_site_disorder_group
O3 O 0.55553(5) 0.38874(12) 0.60954(4) 0.01874(18) Uani 1 1 d . . . . .
O4 O 0.50283(6) 0.11630(11) 0.39021(4) 0.01766(18) Uani 1 1 d . . . . .
N1 N 0.23282(6) 0.31602(12) 0.53043(5) 0.01326(19) Uani 1 1 d . . . . .
N2 N 0.32754(6) 0.42380(12) 0.62125(5) 0.01227(18) Uani 1 1 d . . . . .
N3 N 0.52315(6) 0.24931(12) 0.50107(5) 0.01346(18) Uani 1 1 d . . . . .
N4 N 0.36548(6) 0.20266(12) 0.45251(5) 0.01264(18) Uani 1 1 d . . . . .
C1 C 0.23626(7) 0.40011(14) 0.59571(5) 0.0133(2) Uani 1 1 d . . . . .
C2 C 0.38962(7) 0.35005(13) 0.56912(5) 0.0121(2) Uani 1 1 d . . . . .
C3 C 0.49364(7) 0.33492(14) 0.56548(5) 0.0128(2) Uani 1 1 d . . . . .
C4 C 0.46514(7) 0.18571(14) 0.44453(5) 0.0134(2) Uani 1 1 d . . . . .
C5 C 0.32902(7) 0.28628(13) 0.51432(5) 0.0118(2) Uani 1 1 d . . . . .
C6 C 0.35523(8) 0.51565(15) 0.68952(5) 0.0156(2) Uani 1 1 d . . . . .
C7 C 0.30231(8) 0.13977(16) 0.39268(6) 0.0169(2) Uani 1 1 d . . . . .
H10 H 0.1805(10) 0.441(2) 0.6228(8) 0.015(3) Uiso 1 1 d . . . . .
H30 H 0.5865(13) 0.236(2) 0.4929(9) 0.031(4) Uiso 1 1 d . . . . .
H61 H 0.3886(12) 0.427(2) 0.7195(9) 0.025(4) Uiso 1 1 d . . . . .
H62 H 0.2960(12) 0.556(2) 0.7117(8) 0.024(4) Uiso 1 1 d . . . . .
H63 H 0.3984(11) 0.619(2) 0.6801(8) 0.022(4) Uiso 1 1 d . . . . .
H71 H 0.3185(12) 0.012(2) 0.3804(9) 0.027(4) Uiso 1 1 d . . . . .
H72 H 0.2349(12) 0.144(2) 0.4090(8) 0.026(4) Uiso 1 1 d . . . . .
H73 H 0.3102(11) 0.220(2) 0.3503(8) 0.025(4) Uiso 1 1 d . . . . .
O1 O 0.62557(7) 0.48170(16) 0.74354(5) 0.0335(2) Uani 1 1 d . . . . .
O2 O 0.55766(8) 0.61132(13) 0.77807(5) 0.0323(2) Uani 1 1 d . . . . .
H1 H 0.5922(14) 0.458(3) 0.7034(11) 0.043(5) Uiso 1 1 d . . . . .
H2 H 0.5335(15) 0.534(3) 0.8115(10) 0.043(5) Uiso 1 1 d . . . . .

loop_
_atom_site_aniso_label
_atom_site_aniso_U_11
_atom_site_aniso_U_22
_atom_site_aniso_U_33
_atom_site_aniso_U_23
_atom_site_aniso_U_13
_atom_site_aniso_U_12
O3 0.0109(3) 0.0283(4) 0.0170(4) -0.0043(3) -0.0018(3) -0.0006(3)
O4 0.0140(3) 0.0235(4) 0.0154(4) -0.0042(3) 0.0033(3) 0.0000(3)
N1 0.0098(4) 0.0156(4) 0.0144(4) 0.0001(3) 0.0010(3) 0.0001(3)
N2 0.0099(4) 0.0147(4) 0.0121(4) -0.0006(3) 0.0010(3) 0.0004(3)
N3 0.0090(4) 0.0179(4) 0.0135(4) -0.0008(3) 0.0012(3) 0.0004(3)
N4 0.0097(4) 0.0160(4) 0.0122(4) -0.0016(3) 0.0004(3) -0.0010(3)
C1 0.0105(4) 0.0149(4) 0.0145(4) 0.0008(4) 0.0008(3) 0.0001(3)
C2 0.0103(4) 0.0140(4) 0.0119(4) 0.0003(3) 0.0012(3) 0.0000(3)
C3 0.0109(4) 0.0144(4) 0.0130(4) 0.0005(3) 0.0009(3) -0.0002(3)
C4 0.0121(4) 0.0141(4) 0.0141(4) 0.0010(3) 0.0014(3) -0.0002(3)
C5 0.0101(4) 0.0126(4) 0.0128(4) 0.0016(3) 0.0004(3) -0.0009(3)
C6 0.0147(4) 0.0191(5) 0.0131(4) -0.0038(4) 0.0000(3) 0.0002(4)
C7 0.0131(5) 0.0231(5) 0.0144(5) -0.0040(4) -0.0022(4) -0.0019(4)
O1 0.0253(5) 0.0563(7) 0.0190(4) 0.0008(4) -0.0058(3) -0.0096(4)
O2 0.0506(6) 0.0258(5) 0.0204(4) 0.0022(4) -0.0026(4) -0.0125(4)

loop_
_atom_type_symbol
_atom_type_description
_atom_type_scat_dispersion_real
_atom_type_scat_dispersion_imag
_atom_type_scat_source
C C 0.0033 0.0016 'International Tables Vol C Tables 4.2.6.8 and 6.1.1.4'
H H 0.0000 0.0000 'International Tables Vol C Tables 4.2.6.8 and 6.1.1.4'
N N 0.0061 0.0033 'International Tables Vol C Tables 4.2.6.8 and 6.1.1.4'
O O 0.0106 0.0060 'International Tables Vol C Tables 4.2.6.8 and 6.1.1.4'

loop_
_geom_angle_atom_site_label_1
_geom_angle_atom_site_label_2
_geom_angle_atom_site_label_3
_geom_angle
_geom_angle_site_symmetry_1
_geom_angle_site_symmetry_3
_geom_angle_publ_flag
C1 N1 C5 103.36(8) . . ?
C1 N2 C2 106.04(8) . . ?
C1 N2 C6 126.54(9) . . ?
C2 N2 C6 127.39(8) . . ?
C4 N3 C3 128.25(8) . . ?
C4 N3 H30 113.3(11) . . ?
C3 N3 H30 118.4(11) . . ?
C4 N4 C5 118.94(8) . . ?
C4 N4 C7 118.25(8) . . ?
C5 N4 C7 122.72(8) . . ?
N2 C1 N1 113.70(9) . . ?
N2 C1 H10 121.2(8) . . ?
N1 C1 H10 125.1(8) . . ?
C5 C2 N2 105.46(8) . . ?
C5 C2 C3 122.43(9) . . ?
N2 C2 C3 132.12(9) . . ?
O3 C3 N3 119.97(9) . . ?
O3 C3 C2 128.85(9) . . ?
N3 C3 C2 111.16(8) . . ?
O4 C4 N4 122.47(9) . . ?
O4 C4 N3 120.38(9) . . ?
N4 C4 N3 117.15(9) . . ?
N1 C5 N4 126.52(9) . . ?
N1 C5 C2 111.44(9) . . ?
N4 C5 C2 122.04(9) . . ?
N2 C6 H61 108.5(10) . . ?
N2 C6 H62 106.6(9) . . ?
H61 C6 H62 111.1(13) . . ?
N2 C6 H63 110.4(9) . . ?
H61 C6 H63 108.8(13) . . ?
H62 C6 H63 111.3(13) . . ?
N4 C7 H71 109.3(9) . . ?
N4 C7 H72 108.3(9) . . ?
H71 C7 H72 108.6(13) . . ?
N4 C7 H73 110.8(9) . . ?
H71 C7 H73 110.1(13) . . ?
H72 C7 H73 109.6(13) . . ?
O2 O1 H1 99.1(13) . . ?
O1 O2 H2 98.1(12) . . ?

loop_
_geom_bond_atom_site_label_1
_geom_bond_atom_site_label_2
_geom_bond_distance
_geom_bond_site_symmetry_2
_geom_bond_publ_flag
O3 C3 1.2314(13) . ?
O4 C4 1.2284(12) . ?
N1 C1 1.3440(13) . ?
N1 C5 1.3606(12) . ?
N2 C1 1.3404(12) . ?
N2 C2 1.3834(12) . ?
N2 C6 1.4668(13) . ?
N3 C4 1.3832(13) . ?
N3 C3 1.3930(13) . ?
N3 H30 0.881(18) . ?
N4 C4 1.3713(13) . ?
N4 C5 1.3775(12) . ?
N4 C7 1.4677(13) . ?
C1 H10 0.953(14) . ?
C2 C5 1.3805(13) . ?
C2 C3 1.4231(13) . ?
C6 H61 0.957(17) . ?
C6 H62 0.950(16) . ?
C6 H63 0.960(16) . ?
C7 H71 0.970(17) . ?
C7 H72 0.966(17) . ?
C7 H73 0.973(16) . ?
O1 O2 1.4566(15) . ?
O1 H1 0.88(2) . ?
O2 H2 0.89(2) . ?

loop_
_geom_hbond_atom_site_label_D
_geom_hbond_atom_site_label_H
_geom_hbond_atom_site_label_A
_geom_hbond_distance_DH
_geom_hbond_distance_HA
_geom_hbond_distance_DA
_geom_hbond_angle_DHA
_geom_hbond_site_symmetry_A
O1 H1 O3 0.88(2) 1.86(2) 2.7253(12) 164.2(18) .
O2 H2 O4 0.89(2) 1.85(2) 2.7330(12) 169.9(18) 7_566
N3 H30 N1 0.881(18) 2.073(18) 2.9525(12) 175.4(16) 4_556

loop_
_geom_torsion_atom_site_label_1
_geom_torsion_atom_site_label_2
_geom_torsion_atom_site_label_3
_geom_torsion_atom_site_label_4
_geom_torsion
_geom_torsion_site_symmetry_1
_geom_torsion_site_symmetry_2
_geom_torsion_site_symmetry_3
_geom_torsion_site_symmetry_4
_geom_torsion_publ_flag
H1 O1 O2 H2 104.6(18) . . . . ?
